data_1567131
loop_
_publ_author_name
'Kojima, Naoya'
'Kato, Misaki'
'Sunada, Yusuke'

_publ_section_title
;
 Discrete palladium clusters that consist of two mutually bisecting
 perpendicular planes
;
_journal_name_full 'Chemical Science'
_journal_paper_doi 10.1039/D2SC02302D
_journal_year 2022
_chemical_formula_moiety 'C80 H13 N10 Pd7 Sn4'
_chemical_formula_sum 'C80 H13 N10 Pd7 Sn4'
_chemical_formula_weight 2333.61
_space_group_crystal_system monoclinic
_space_group_IT_number 14
_space_group_name_Hall '-P 2ybc'
_space_group_name_H-M_alt 'P 1 21/c 1'
_atom_sites_solution_hydrogens geom
_atom_sites_solution_primary direct
_atom_sites_solution_secondary difmap
_audit_update_record
;
2021-07-28 deposited with the CCDC.	2022-06-14 downloaded from the CCDC.
;
_cell_angle_alpha 90.0000
_cell_angle_beta 94.3571(13)
_cell_angle_gamma 90.0000
_cell_formula_units_Z 2
_cell_length_a 14.2023(2)
_cell_length_b 26.2964(4)
_cell_length_c 12.15252(17)
_cell_measurement_reflns_used 51156
_cell_measurement_temperature 113
_cell_measurement_theta_max 31.36
_cell_measurement_theta_min 2.24
_cell_volume 4525.48(11)
_computing_cell_refinement 'CrysAlisPro 1.171.41.93a (Rigaku OD, 2020)'
_computing_data_collection 'CrysAlisPro 1.171.41.93a (Rigaku OD, 2020)'
_computing_data_reduction 'CrysAlisPro 1.171.41.93a (Rigaku OD, 2020)'
_computing_molecular_graphics 'CrystalStructure 4.3'
_computing_publication_material 'CrystalStructure 4.3 (Rigaku, 2018)'
_computing_structure_refinement 'SHELXL Version 2017/1 (Sheldrick, 2008)'
_computing_structure_solution 'SHELXT Version 2014/5 (Sheldrick, 2014)'
_diffrn_ambient_temperature 113
_diffrn_detector_area_resol_mean 28.626
_diffrn_measured_fraction_theta_full 1.000
_diffrn_measured_fraction_theta_max 0.942
_diffrn_measurement_device_type 'Rigaku Saturn724+'
_diffrn_measurement_method \w
_diffrn_radiation_type 'Mo K\a'
_diffrn_radiation_wavelength 0.71073
_diffrn_reflns_av_R_equivalents 0.0251
_diffrn_reflns_av_unetI/netI 0.0160
_diffrn_reflns_Laue_measured_fraction_full 1.000
_diffrn_reflns_Laue_measured_fraction_max 0.942
_diffrn_reflns_limit_h_max 20
_diffrn_reflns_limit_h_min -19
_diffrn_reflns_limit_k_max 38
_diffrn_reflns_limit_k_min -36
_diffrn_reflns_limit_l_max 17
_diffrn_reflns_limit_l_min -16
_diffrn_reflns_number 86268
_diffrn_reflns_point_group_measured_fraction_full 1.000
_diffrn_reflns_point_group_measured_fraction_max 0.942
_diffrn_reflns_theta_full 25.242
_diffrn_reflns_theta_max 31.217
_diffrn_reflns_theta_min 1.633
_diffrn_standards_number 0
_exptl_absorpt_coefficient_mu 2.480
_exptl_absorpt_correction_T_max 0.780
_exptl_absorpt_correction_T_min 0.662
_exptl_absorpt_correction_type multi-scan
_exptl_absorpt_process_details
;
CrysAlisPro 1.171.41.93a (Rigaku Oxford Diffraction, 2020)
Empirical absorption correction using spherical harmonics,
implemented in SCALE3 ABSPACK scaling algorithm.
;
_exptl_crystal_colour red
_exptl_crystal_density_diffrn 1.712
_exptl_crystal_density_method 'not measured'
_exptl_crystal_description block
_exptl_crystal_F_000 2170.00
_exptl_crystal_size_max 0.200
_exptl_crystal_size_mid 0.160
_exptl_crystal_size_min 0.100
_refine_diff_density_max 1.16
_refine_diff_density_min -0.65
_refine_ls_extinction_method none
_refine_ls_goodness_of_fit_ref 1.049
_refine_ls_hydrogen_treatment constr
_refine_ls_number_parameters 414
_refine_ls_number_reflns 13860
_refine_ls_number_restraints 0
_refine_ls_R_factor_all 0.0275
_refine_ls_R_factor_gt 0.0231
_refine_ls_shift/su_max 0.004
_refine_ls_structure_factor_coef Fsqd
_refine_ls_weighting_details 'w = 1/[\s^2^(Fo^2^)+(0.0278P)^2^+5.0139P] where P=(Fo^2^+2Fc^2^)/3'
_refine_ls_weighting_scheme calc
_refine_ls_wR_factor_gt 0.0551
_refine_ls_wR_factor_ref 0.0571
_reflns_Friedel_coverage 0.000
_reflns_number_gt 12503
_reflns_number_total 13860
_reflns_threshold_expression F^2^>2.0\s(F^2^)
_cod_data_source_file d2sc02302d2.cif
_cod_data_source_block Pd7Sn4
_cod_database_code 1567131

loop_
_space_group_symop_id
_space_group_symop_operation_xyz
1 +X,+Y,+Z
2 -X,1/2+Y,1/2-Z
3 -X,-Y,-Z
4 +X,-1/2-Y,-1/2+Z

loop_
_atom_site_label
_atom_site_type_symbol
_atom_site_fract_x
_atom_site_fract_y
_atom_site_fract_z
_atom_site_U_iso_or_equiv
_atom_site_adp_type
_atom_site_occupancy
_atom_site_site_symmetry_order
_atom_site_calc_flag
_atom_site_refinement_flags_posn
_atom_site_refinement_flags_adp
_atom_site_refinement_flags_occupancy
_atom_site_disorder_assembly
_atom_site_disorder_group
Sn1 Sn 0.42776(2) 0.43350(2) 0.13049(2) 0.01626(3) Uani 1 1 d . . . . .
Sn2 Sn 0.34261(2) 0.54971(2) 0.01436(2) 0.01558(3) Uani 1 1 d . . . . .
Pd1 Pd 0.500000 0.500000 0.000000 0.01210(4) Uani 1 2 d S . P . .
Pd2 Pd 0.66824(2) 0.54773(2) 0.07820(2) 0.01413(3) Uani 1 1 d . . . . .
Pd3 Pd 0.57870(2) 0.48457(2) 0.21252(2) 0.01549(3) Uani 1 1 d . . . . .
Pd4 Pd 0.50213(2) 0.59340(2) 0.10580(2) 0.01484(3) Uani 1 1 d . . . . .
N1 N 0.86331(14) 0.58050(8) -0.00202(17) 0.0272(4) Uani 1 1 d . . . . .
N2 N 0.76471(13) 0.52566(7) 0.32589(15) 0.0225(4) Uani 1 1 d . . . . .
N3 N 0.54555(14) 0.42527(7) 0.42696(15) 0.0238(4) Uani 1 1 d . . . . .
N4 N 0.36966(13) 0.68442(7) 0.14430(15) 0.0225(4) Uani 1 1 d . . . . .
N5 N 0.68254(13) 0.66170(7) 0.14760(16) 0.0231(4) Uani 1 1 d . . . . .
C1 C 0.79448(15) 0.56450(8) 0.02876(17) 0.0211(4) Uani 1 1 d . . . . .
C2 C 0.94255(19) 0.60569(12) -0.0468(2) 0.0403(6) Uani 1 1 d . . . . .
C3 C 0.9025(3) 0.64703(16) -0.1241(3) 0.0734(13) Uani 1 1 d . . . . .
H3A H 0.953247 0.664628 -0.155525 0.088 Uiso 1 1 calc R U . . .
H3B H 0.862033 0.631942 -0.182085 0.088 Uiso 1 1 calc R U . . .
H3C H 0.866795 0.670636 -0.083683 0.088 Uiso 1 1 calc R U . . .
C4 C 1.0035(2) 0.62828(14) 0.0482(3) 0.0528(8) Uani 1 1 d . . . . .
H4A H 1.056628 0.645225 0.020311 0.063 Uiso 1 1 calc R U . . .
H4B H 0.967132 0.652285 0.086737 0.063 Uiso 1 1 calc R U . . .
H4C H 1.025435 0.601681 0.097802 0.063 Uiso 1 1 calc R U . . .
C5 C 0.9947(3) 0.56598(19) -0.1089(4) 0.0830(15) Uani 1 1 d . . . . .
H5A H 1.047911 0.581405 -0.139839 0.100 Uiso 1 1 calc R U . . .
H5B H 1.016123 0.539333 -0.059110 0.100 Uiso 1 1 calc R U . . .
H5C H 0.952958 0.552012 -0.167044 0.100 Uiso 1 1 calc R U . . .
C6 C 0.70424(15) 0.51963(8) 0.25592(17) 0.0198(4) Uani 1 1 d . . . . .
C7 C 0.85315(17) 0.55108(9) 0.3635(2) 0.0283(5) Uani 1 1 d . . . . .
C8 C 0.8436(2) 0.60693(10) 0.3324(3) 0.0412(7) Uani 1 1 d . . . . .
H8A H 0.900787 0.624528 0.356221 0.049 Uiso 1 1 calc R U . . .
H8B H 0.832306 0.609979 0.253799 0.049 Uiso 1 1 calc R U . . .
H8C H 0.791705 0.621558 0.367560 0.049 Uiso 1 1 calc R U . . .
C9 C 0.93211(18) 0.52609(12) 0.3057(3) 0.0402(6) Uani 1 1 d . . . . .
H9A H 0.991081 0.542059 0.328965 0.048 Uiso 1 1 calc R U . . .
H9B H 0.935140 0.490616 0.324321 0.048 Uiso 1 1 calc R U . . .
H9C H 0.920060 0.529786 0.227337 0.048 Uiso 1 1 calc R U . . .
C10 C 0.8686(2) 0.54452(13) 0.4880(2) 0.0458(7) Uani 1 1 d . . . . .
H10A H 0.926402 0.560976 0.514134 0.055 Uiso 1 1 calc R U . . .
H10B H 0.816861 0.559494 0.522761 0.055 Uiso 1 1 calc R U . . .
H10C H 0.872429 0.508955 0.505590 0.055 Uiso 1 1 calc R U . . .
C11 C 0.55777(15) 0.44533(8) 0.34503(17) 0.0209(4) Uani 1 1 d . . . . .
C12 C 0.53263(17) 0.40705(8) 0.53770(17) 0.0221(4) Uani 1 1 d . . . . .
C13 C 0.56965(19) 0.35300(9) 0.5467(2) 0.0302(5) Uani 1 1 d . . . . .
H13A H 0.561851 0.340106 0.619309 0.036 Uiso 1 1 calc R U . . .
H13B H 0.535119 0.332022 0.492981 0.036 Uiso 1 1 calc R U . . .
H13C H 0.635414 0.352648 0.533342 0.036 Uiso 1 1 calc R U . . .
C14 C 0.42747(17) 0.40945(10) 0.5548(2) 0.0300(5) Uani 1 1 d . . . . .
H14A H 0.417033 0.397568 0.627566 0.036 Uiso 1 1 calc R U . . .
H14B H 0.405871 0.443928 0.546525 0.036 Uiso 1 1 calc R U . . .
H14C H 0.393285 0.388360 0.501046 0.036 Uiso 1 1 calc R U . . .
C15 C 0.58880(18) 0.44212(9) 0.61762(19) 0.0288(5) Uani 1 1 d . . . . .
H15A H 0.581910 0.431196 0.691956 0.035 Uiso 1 1 calc R U . . .
H15B H 0.654283 0.441043 0.603121 0.035 Uiso 1 1 calc R U . . .
H15C H 0.565676 0.476272 0.608238 0.035 Uiso 1 1 calc R U . . .
C16 C 0.63621(14) 0.62451(8) 0.13120(16) 0.0189(4) Uani 1 1 d . . . . .
C17 C 0.67762(18) 0.71502(9) 0.1793(2) 0.0293(5) Uani 1 1 d . . . . .
C18 C 0.6278(3) 0.71670(12) 0.2871(2) 0.0583(10) Uani 1 1 d . . . . .
H18A H 0.622993 0.751336 0.310993 0.070 Uiso 1 1 calc R U . . .
H18B H 0.565648 0.702419 0.274735 0.070 Uiso 1 1 calc R U . . .
H18C H 0.663484 0.697405 0.342798 0.070 Uiso 1 1 calc R U . . .
C19 C 0.6175(2) 0.74341(10) 0.0917(2) 0.0383(6) Uani 1 1 d . . . . .
H19A H 0.613935 0.778601 0.111956 0.046 Uiso 1 1 calc R U . . .
H19B H 0.645226 0.740593 0.022283 0.046 Uiso 1 1 calc R U . . .
H19C H 0.555163 0.729086 0.085043 0.046 Uiso 1 1 calc R U . . .
C20 C 0.7755(3) 0.73600(12) 0.1931(4) 0.0735(14) Uani 1 1 d . . . . .
H20A H 0.773093 0.771152 0.213948 0.088 Uiso 1 1 calc R U . . .
H20B H 0.811658 0.717271 0.249434 0.088 Uiso 1 1 calc R U . . .
H20C H 0.804773 0.733046 0.124679 0.088 Uiso 1 1 calc R U . . .
C21 C 0.41850(15) 0.64985(8) 0.13378(16) 0.0194(4) Uani 1 1 d . . . . .
C22 C 0.30720(16) 0.72787(8) 0.15081(19) 0.0241(4) Uani 1 1 d . . . . .
C23 C 0.22306(19) 0.71109(11) 0.2111(3) 0.0381(6) Uani 1 1 d . . . . .
H23A H 0.180513 0.739192 0.216544 0.046 Uiso 1 1 calc R U . . .
H23B H 0.191089 0.683850 0.171134 0.046 Uiso 1 1 calc R U . . .
H23C H 0.244229 0.699603 0.283762 0.046 Uiso 1 1 calc R U . . .
C24 C 0.2781(2) 0.74438(10) 0.0331(2) 0.0338(5) Uani 1 1 d . . . . .
H24A H 0.236610 0.773162 0.034383 0.041 Uiso 1 1 calc R U . . .
H24B H 0.333272 0.753534 -0.003396 0.041 Uiso 1 1 calc R U . . .
H24C H 0.246088 0.716878 -0.005838 0.041 Uiso 1 1 calc R U . . .
C25 C 0.3614(2) 0.76991(9) 0.2138(2) 0.0333(5) Uani 1 1 d . . . . .
H25A H 0.321311 0.799053 0.219023 0.040 Uiso 1 1 calc R U . . .
H25B H 0.381588 0.758132 0.286555 0.040 Uiso 1 1 calc R U . . .
H25C H 0.415641 0.779088 0.175517 0.040 Uiso 1 1 calc R U . . .
C26 C 0.4569(2) 0.35269(9) 0.1471(2) 0.0315(5) Uani 1 1 d . . . . .
H26A H 0.507035 0.343665 0.102117 0.038 Uiso 1 1 calc R U . . .
H26B H 0.475406 0.344948 0.222901 0.038 Uiso 1 1 calc R U . . .
H26C H 0.401173 0.333742 0.123735 0.038 Uiso 1 1 calc R U . . .
C27 C 0.31462(17) 0.43396(10) 0.24338(19) 0.0294(5) Uani 1 1 d . . . . .
H27A H 0.290150 0.467832 0.248649 0.035 Uiso 1 1 calc R U . . .
H27B H 0.264945 0.411521 0.215892 0.035 Uiso 1 1 calc R U . . .
H27C H 0.339179 0.422727 0.315058 0.035 Uiso 1 1 calc R U . . .
C28 C 0.27305(17) 0.60315(9) -0.1020(2) 0.0286(5) Uani 1 1 d . . . . .
H28A H 0.311041 0.607876 -0.163269 0.034 Uiso 1 1 calc R U . . .
H28B H 0.212398 0.589958 -0.128157 0.034 Uiso 1 1 calc R U . . .
H28C H 0.265037 0.635167 -0.065965 0.034 Uiso 1 1 calc R U . . .
C29 C 0.23442(16) 0.55146(9) 0.1328(2) 0.0269(5) Uani 1 1 d . . . . .
H29A H 0.252495 0.529295 0.193486 0.032 Uiso 1 1 calc R U . . .
H29B H 0.227928 0.585536 0.159509 0.032 Uiso 1 1 calc R U . . .
H29C H 0.175289 0.540327 0.097317 0.032 Uiso 1 1 calc R U . . .
C30 C 0.1693(4) 0.6072(2) 0.5874(6) 0.0336(11) Uiso 0.5 1 d . . P . .
C31 C 0.1198(4) 0.6420(2) 0.6434(4) 0.0308(10) Uiso 0.5 1 d . . P . .
C32 C 0.0616(5) 0.6780(3) 0.5928(6) 0.0370(14) Uiso 0.5 1 d . . P . .
C33 C 0.0544(5) 0.6789(3) 0.4731(6) 0.0387(16) Uiso 0.5 1 d . . P . .
C34 C 0.1001(5) 0.6439(3) 0.4128(6) 0.0373(16) Uiso 0.5 1 d . . P . .
C35 C 0.1571(5) 0.6083(3) 0.4703(7) 0.0466(16) Uiso 0.5 1 d . . P . .
C36 C -0.0255(7) 0.7220(4) 0.4734(8) 0.072(2) Uiso 0.5 1 d . . P . .
C37 C -0.0058(7) 0.7230(4) 0.4214(9) 0.073(2) Uiso 0.5 1 d . . P . .
C38 C 0.0849(5) 0.6563(3) 0.4210(5) 0.0309(14) Uiso 0.5 1 d . . P . .
C39 C 0.0458(5) 0.6799(3) 0.5066(6) 0.0370(15) Uiso 0.5 1 d . . P . .
C40 C 0.0761(7) 0.6621(4) 0.6084(8) 0.066(3) Uiso 0.5 1 d . . P . .
C41 C 0.1428(6) 0.6230(4) 0.6238(7) 0.0542(17) Uiso 0.5 1 d . . P . .
C42 C 0.1788(5) 0.5989(3) 0.5353(7) 0.0457(14) Uiso 0.5 1 d . . P . .
C43 C 0.1507(5) 0.6157(3) 0.4285(6) 0.0399(14) Uiso 0.5 1 d . . P . .

loop_
_atom_site_aniso_label
_atom_site_aniso_U_11
_atom_site_aniso_U_22
_atom_site_aniso_U_33
_atom_site_aniso_U_23
_atom_site_aniso_U_13
_atom_site_aniso_U_12
Sn1 0.01847(6) 0.01721(6) 0.01289(6) 0.00262(4) -0.00020(5) -0.00391(5)
Sn2 0.01388(6) 0.01611(6) 0.01652(6) -0.00169(5) -0.00035(5) 0.00113(4)
Pd1 0.01312(9) 0.01252(9) 0.01051(8) 0.00025(6) -0.00008(6) -0.00053(7)
Pd2 0.01356(7) 0.01484(7) 0.01384(6) -0.00023(5) 0.00002(5) -0.00133(5)
Pd3 0.01684(7) 0.01836(7) 0.01103(6) 0.00115(5) -0.00052(5) -0.00227(5)
Pd4 0.01570(7) 0.01412(7) 0.01450(6) -0.00127(5) -0.00028(5) 0.00020(5)
N1 0.0202(9) 0.0315(10) 0.0304(10) 0.0020(8) 0.0040(7) -0.0042(8)
N2 0.0233(9) 0.0233(9) 0.0200(8) 0.0005(7) -0.0038(7) -0.0010(7)
N3 0.0285(9) 0.0274(10) 0.0155(8) 0.0026(7) 0.0025(7) 0.0015(8)
N4 0.0254(9) 0.0195(9) 0.0227(8) -0.0017(7) 0.0016(7) 0.0029(7)
N5 0.0236(9) 0.0198(9) 0.0253(9) -0.0022(7) -0.0022(7) -0.0019(7)
C1 0.0195(9) 0.0229(10) 0.0208(9) -0.0018(8) 0.0001(7) 0.0001(8)
C2 0.0279(12) 0.0489(17) 0.0453(15) 0.0024(13) 0.0099(11) -0.0182(12)
C3 0.077(3) 0.073(3) 0.067(2) 0.033(2) -0.017(2) -0.044(2)
C4 0.0298(14) 0.056(2) 0.071(2) 0.0057(17) -0.0047(14) -0.0189(13)
C5 0.053(2) 0.103(4) 0.100(3) -0.034(3) 0.052(2) -0.019(2)
C6 0.0218(10) 0.0187(9) 0.0190(9) -0.0005(7) 0.0018(7) 0.0002(7)
C7 0.0230(11) 0.0293(12) 0.0305(11) -0.0011(9) -0.0111(9) -0.0026(9)
C8 0.0324(13) 0.0288(13) 0.0594(18) 0.0007(12) -0.0169(13) -0.0062(11)
C9 0.0242(12) 0.0434(16) 0.0523(17) 0.0007(13) -0.0022(11) 0.0011(11)
C10 0.0486(17) 0.0530(18) 0.0319(14) -0.0039(12) -0.0232(13) -0.0012(14)
C11 0.0222(10) 0.0232(10) 0.0171(9) 0.0007(7) -0.0002(7) -0.0013(8)
C12 0.0319(11) 0.0208(10) 0.0140(8) 0.0035(7) 0.0037(8) 0.0028(8)
C13 0.0405(13) 0.0230(11) 0.0273(11) 0.0039(9) 0.0029(10) 0.0057(10)
C14 0.0310(12) 0.0341(13) 0.0260(11) 0.0040(9) 0.0083(9) 0.0023(10)
C15 0.0368(13) 0.0289(12) 0.0204(10) -0.0028(9) 0.0012(9) 0.0010(10)
C16 0.0190(9) 0.0190(9) 0.0181(9) 0.0001(7) -0.0016(7) 0.0009(7)
C17 0.0364(13) 0.0170(10) 0.0333(12) -0.0038(9) -0.0039(10) 0.0004(9)
C18 0.116(3) 0.0282(14) 0.0304(14) -0.0036(11) 0.0063(17) 0.0205(17)
C19 0.0522(16) 0.0236(12) 0.0378(14) 0.0060(10) -0.0050(12) -0.0001(11)
C20 0.051(2) 0.0274(15) 0.137(4) -0.007(2) -0.029(2) -0.0150(14)
C21 0.0206(9) 0.0206(10) 0.0168(9) -0.0005(7) -0.0002(7) -0.0019(7)
C22 0.0256(10) 0.0181(10) 0.0288(11) -0.0011(8) 0.0041(8) 0.0056(8)
C23 0.0321(13) 0.0329(13) 0.0513(16) -0.0004(12) 0.0149(12) 0.0031(11)
C24 0.0438(14) 0.0243(11) 0.0320(12) 0.0027(9) -0.0050(11) 0.0078(10)
C25 0.0424(14) 0.0236(11) 0.0336(12) -0.0075(9) 0.0019(11) 0.0014(10)
C26 0.0479(15) 0.0199(11) 0.0259(11) 0.0071(9) -0.0027(10) -0.0052(10)
C27 0.0242(11) 0.0431(14) 0.0215(10) 0.0046(9) 0.0049(8) -0.0064(10)
C28 0.0284(11) 0.0269(11) 0.0294(11) 0.0017(9) -0.0046(9) 0.0076(9)
C29 0.0216(10) 0.0319(12) 0.0277(11) -0.0038(9) 0.0058(8) 0.0011(9)

loop_
_atom_type_symbol
_atom_type_description
_atom_type_scat_dispersion_real
_atom_type_scat_dispersion_imag
_atom_type_scat_source
C C 0.0033 0.0016
;
International Tables for Crystallography
(Vol. C, Tables 4.2.6.8 and 6.1.1.4)
;
H H 0.0000 0.0000
;
International Tables for Crystallography
(Vol. C, Table 6.1.1.4)
;
N N 0.0061 0.0033
;
International Tables for Crystallography
(Vol. C, Tables 4.2.6.8 and 6.1.1.4)
;
Pd Pd -0.9988 1.0072
;
International Tables for Crystallography
(Vol. C, Tables 4.2.6.8 and 6.1.1.4)
;
Sn Sn -0.6537 1.4246
;
International Tables for Crystallography
(Vol. C, Tables 4.2.6.8 and 6.1.1.4)
;

loop_
_geom_angle_atom_site_label_1
_geom_angle_atom_site_label_2
_geom_angle_atom_site_label_3
_geom_angle
_geom_angle_site_symmetry_1
_geom_angle_site_symmetry_3
_geom_angle_publ_flag
C26 Sn1 C27 95.21(10) . . ?
C26 Sn1 Pd1 128.94(7) . . ?
C27 Sn1 Pd1 135.61(7) . . ?
C26 Sn1 Pd3 108.47(7) . . ?
C27 Sn1 Pd3 111.80(7) . . ?
Pd1 Sn1 Pd3 63.153(4) . . ?
C26 Sn1 Pd2 109.24(7) . 3_665 ?
C27 Sn1 Pd2 103.53(6) . 3_665 ?
Pd1 Sn1 Pd2 61.684(4) . 3_665 ?
Pd3 Sn1 Pd2 124.599(6) . 3_665 ?
C26 Sn1 Pd4 78.26(7) . 3_665 ?
C27 Sn1 Pd4 149.21(7) . 3_665 ?
Pd1 Sn1 Pd4 55.944(4) . 3_665 ?
Pd3 Sn1 Pd4 98.721(6) . 3_665 ?
Pd2 Sn1 Pd4 52.694(5) 3_665 3_665 ?
C28 Sn2 C29 96.15(9) . . ?
C28 Sn2 Pd1 129.01(7) . . ?
C29 Sn2 Pd1 134.79(7) . . ?
C28 Sn2 Pd4 108.52(7) . . ?
C29 Sn2 Pd4 109.26(6) . . ?
Pd1 Sn2 Pd4 62.896(4) . . ?
C28 Sn2 Pd2 108.76(7) . 3_665 ?
C29 Sn2 Pd2 105.32(6) . 3_665 ?
Pd1 Sn2 Pd2 62.299(4) . 3_665 ?
Pd4 Sn2 Pd2 124.987(6) . 3_665 ?
C28 Sn2 Pd3 77.99(7) . 3_665 ?
C29 Sn2 Pd3 152.57(6) . 3_665 ?
Pd1 Sn2 Pd3 55.992(4) . 3_665 ?
Pd4 Sn2 Pd3 97.936(6) . 3_665 ?
Pd2 Sn2 Pd3 53.458(5) 3_665 3_665 ?
Sn2 Pd1 Sn2 180.0 3_665 . ?
Sn2 Pd1 Sn1 94.758(4) 3_665 . ?
Sn2 Pd1 Sn1 85.240(4) . . ?
Sn2 Pd1 Sn1 85.240(4) 3_665 3_665 ?
Sn2 Pd1 Sn1 94.762(5) . 3_665 ?
Sn1 Pd1 Sn1 180.0 . 3_665 ?
Sn2 Pd1 Pd3 107.391(4) 3_665 3_665 ?
Sn2 Pd1 Pd3 72.609(5) . 3_665 ?
Sn1 Pd1 Pd3 120.919(4) . 3_665 ?
Sn1 Pd1 Pd3 59.081(4) 3_665 3_665 ?
Sn2 Pd1 Pd3 72.607(4) 3_665 . ?
Sn2 Pd1 Pd3 107.392(4) . . ?
Sn1 Pd1 Pd3 59.080(4) . . ?
Sn1 Pd1 Pd3 120.920(4) 3_665 . ?
Pd3 Pd1 Pd3 180.0 3_665 . ?
Sn2 Pd1 Pd4 60.243(4) 3_665 3_665 ?
Sn2 Pd1 Pd4 119.755(4) . 3_665 ?
Sn1 Pd1 Pd4 72.453(4) . 3_665 ?
Sn1 Pd1 Pd4 107.545(4) 3_665 3_665 ?
Pd3 Pd1 Pd4 72.978(4) 3_665 3_665 ?
Pd3 Pd1 Pd4 107.020(4) . 3_665 ?
Sn2 Pd1 Pd4 119.757(4) 3_665 . ?
Sn2 Pd1 Pd4 60.245(4) . . ?
Sn1 Pd1 Pd4 107.546(4) . . ?
Sn1 Pd1 Pd4 72.455(4) 3_665 . ?
Pd3 Pd1 Pd4 107.023(4) 3_665 . ?
Pd3 Pd1 Pd4 72.979(4) . . ?
Pd4 Pd1 Pd4 180.0 3_665 . ?
Sn2 Pd1 Pd2 62.204(5) 3_665 . ?
Sn2 Pd1 Pd2 117.798(4) . . ?
Sn1 Pd1 Pd2 117.178(4) . . ?
Sn1 Pd1 Pd2 62.822(4) 3_665 . ?
Pd3 Pd1 Pd2 121.679(4) 3_665 . ?
Pd3 Pd1 Pd2 58.322(4) . . ?
Pd4 Pd1 Pd2 122.251(4) 3_665 . ?
Pd4 Pd1 Pd2 57.749(4) . . ?
Sn2 Pd1 Pd2 117.797(4) 3_665 3_665 ?
Sn2 Pd1 Pd2 62.202(4) . 3_665 ?
Sn1 Pd1 Pd2 62.823(4) . 3_665 ?
Sn1 Pd1 Pd2 117.177(4) 3_665 3_665 ?
Pd3 Pd1 Pd2 58.321(4) 3_665 3_665 ?
Pd3 Pd1 Pd2 121.679(4) . 3_665 ?
Pd4 Pd1 Pd2 57.750(4) 3_665 3_665 ?
Pd4 Pd1 Pd2 122.250(4) . 3_665 ?
Pd2 Pd1 Pd2 180.0 . 3_665 ?
C1 Pd2 C16 95.59(8) . . ?
C1 Pd2 C6 102.36(8) . . ?
C16 Pd2 C6 93.25(7) . . ?
C1 Pd2 Pd4 139.45(6) . . ?
C16 Pd2 Pd4 49.05(5) . . ?
C6 Pd2 Pd4 99.24(5) . . ?
C1 Pd2 Pd3 142.60(6) . . ?
C16 Pd2 Pd3 105.77(5) . . ?
C6 Pd2 Pd3 47.15(5) . . ?
Pd4 Pd2 Pd3 75.088(6) . . ?
C1 Pd2 Sn2 96.04(6) . 3_665 ?
C16 Pd2 Sn2 164.07(5) . 3_665 ?
C6 Pd2 Sn2 94.85(5) . 3_665 ?
Pd4 Pd2 Sn2 115.898(6) . 3_665 ?
Pd3 Pd2 Sn2 70.553(6) . 3_665 ?
C1 Pd2 Pd1 139.86(6) . . ?
C16 Pd2 Pd1 108.90(5) . . ?
C6 Pd2 Pd1 107.29(5) . . ?
Pd4 Pd2 Pd1 60.581(4) . . ?
Pd3 Pd2 Pd1 60.186(4) . . ?
Sn2 Pd2 Pd1 55.499(4) 3_665 . ?
C1 Pd2 Sn1 94.29(6) . 3_665 ?
C16 Pd2 Sn1 90.36(5) . 3_665 ?
C6 Pd2 Sn1 162.52(5) . 3_665 ?
Pd4 Pd2 Sn1 70.529(6) . 3_665 ?
Pd3 Pd2 Sn1 115.479(6) . 3_665 ?
Sn2 Pd2 Sn1 77.955(5) 3_665 3_665 ?
Pd1 Pd2 Sn1 55.494(4) . 3_665 ?
C11 Pd3 C6 102.14(9) . . ?
C11 Pd3 Sn1 82.73(6) . . ?
C6 Pd3 Sn1 171.46(6) . . ?
C11 Pd3 Pd2 157.97(6) . . ?
C6 Pd3 Pd2 55.84(6) . . ?
Sn1 Pd3 Pd2 119.026(6) . . ?
C11 Pd3 Pd1 140.45(6) . . ?
C6 Pd3 Pd1 117.29(6) . . ?
Sn1 Pd3 Pd1 57.766(4) . . ?
Pd2 Pd3 Pd1 61.492(4) . . ?
C11 Pd3 Sn2 130.51(6) . 3_665 ?
C6 Pd3 Sn2 89.69(6) . 3_665 ?
Sn1 Pd3 Sn2 81.850(5) . 3_665 ?
Pd2 Pd3 Sn2 55.988(5) . 3_665 ?
Pd1 Pd3 Sn2 51.399(4) . 3_665 ?
C21 Pd4 C16 103.80(8) . . ?
C21 Pd4 Pd2 156.09(6) . . ?
C16 Pd4 Pd2 52.47(6) . . ?
C21 Pd4 Sn2 83.83(6) . . ?
C16 Pd4 Sn2 163.81(6) . . ?
Pd2 Pd4 Sn2 118.331(7) . . ?
C21 Pd4 Pd1 140.48(6) . . ?
C16 Pd4 Pd1 113.34(6) . . ?
Pd2 Pd4 Pd1 61.670(5) . . ?
Sn2 Pd4 Pd1 56.859(4) . . ?
C21 Pd4 Sn1 124.24(6) . 3_665 ?
C16 Pd4 Sn1 82.85(6) . 3_665 ?
Pd2 Pd4 Sn1 56.778(5) . 3_665 ?
Sn2 Pd4 Sn1 81.074(5) . 3_665 ?
Pd1 Pd4 Sn1 51.601(3) . 3_665 ?
C1 N1 C2 172.8(3) . . ?
C6 N2 C7 148.4(2) . . ?
C11 N3 C12 171.8(2) . . ?
C21 N4 C22 176.8(2) . . ?
C16 N5 C17 143.1(2) . . ?
N1 C1 Pd2 171.1(2) . . ?
N1 C2 C4 108.0(2) . . ?
N1 C2 C5 107.2(3) . . ?
C4 C2 C5 112.2(3) . . ?
N1 C2 C3 107.1(3) . . ?
C4 C2 C3 110.9(3) . . ?
C5 C2 C3 111.1(3) . . ?
C2 C3 H3A 109.5 . . ?
C2 C3 H3B 109.5 . . ?
H3A C3 H3B 109.5 . . ?
C2 C3 H3C 109.5 . . ?
H3A C3 H3C 109.5 . . ?
H3B C3 H3C 109.5 . . ?
C2 C4 H4A 109.5 . . ?
C2 C4 H4B 109.5 . . ?
H4A C4 H4B 109.5 . . ?
C2 C4 H4C 109.5 . . ?
H4A C4 H4C 109.5 . . ?
H4B C4 H4C 109.5 . . ?
C2 C5 H5A 109.5 . . ?
C2 C5 H5B 109.5 . . ?
H5A C5 H5B 109.5 . . ?
C2 C5 H5C 109.5 . . ?
H5A C5 H5C 109.5 . . ?
H5B C5 H5C 109.5 . . ?
N2 C6 Pd3 145.70(18) . . ?
N2 C6 Pd2 137.29(17) . . ?
Pd3 C6 Pd2 77.01(7) . . ?
N2 C7 C9 107.7(2) . . ?
N2 C7 C8 107.75(19) . . ?
C9 C7 C8 111.0(2) . . ?
N2 C7 C10 108.3(2) . . ?
C9 C7 C10 110.8(2) . . ?
C8 C7 C10 111.1(2) . . ?
C7 C8 H8A 109.5 . . ?
C7 C8 H8B 109.5 . . ?
H8A C8 H8B 109.5 . . ?
C7 C8 H8C 109.5 . . ?
H8A C8 H8C 109.5 . . ?
H8B C8 H8C 109.5 . . ?
C7 C9 H9A 109.5 . . ?
C7 C9 H9B 109.5 . . ?
H9A C9 H9B 109.5 . . ?
C7 C9 H9C 109.5 . . ?
H9A C9 H9C 109.5 . . ?
H9B C9 H9C 109.5 . . ?
C7 C10 H10A 109.5 . . ?
C7 C10 H10B 109.5 . . ?
H10A C10 H10B 109.5 . . ?
C7 C10 H10C 109.5 . . ?
H10A C10 H10C 109.5 . . ?
H10B C10 H10C 109.5 . . ?
N3 C11 Pd3 175.4(2) . . ?
N3 C12 C13 107.94(18) . . ?
N3 C12 C15 107.12(19) . . ?
C13 C12 C15 111.1(2) . . ?
N3 C12 C14 107.84(18) . . ?
C13 C12 C14 111.5(2) . . ?
C15 C12 C14 111.08(19) . . ?
C12 C13 H13A 109.5 . . ?
C12 C13 H13B 109.5 . . ?
H13A C13 H13B 109.5 . . ?
C12 C13 H13C 109.5 . . ?
H13A C13 H13C 109.5 . . ?
H13B C13 H13C 109.5 . . ?
C12 C14 H14A 109.5 . . ?
C12 C14 H14B 109.5 . . ?
H14A C14 H14B 109.5 . . ?
C12 C14 H14C 109.5 . . ?
H14A C14 H14C 109.5 . . ?
H14B C14 H14C 109.5 . . ?
C12 C15 H15A 109.5 . . ?
C12 C15 H15B 109.5 . . ?
H15A C15 H15B 109.5 . . ?
C12 C15 H15C 109.5 . . ?
H15A C15 H15C 109.5 . . ?
H15B C15 H15C 109.5 . . ?
N5 C16 Pd4 147.24(18) . . ?
N5 C16 Pd2 133.46(17) . . ?
Pd4 C16 Pd2 78.48(7) . . ?
N5 C17 C20 108.8(2) . . ?
N5 C17 C19 109.0(2) . . ?
C20 C17 C19 111.6(3) . . ?
N5 C17 C18 106.7(2) . . ?
C20 C17 C18 112.3(3) . . ?
C19 C17 C18 108.3(2) . . ?
C17 C18 H18A 109.5 . . ?
C17 C18 H18B 109.5 . . ?
H18A C18 H18B 109.5 . . ?
C17 C18 H18C 109.5 . . ?
H18A C18 H18C 109.5 . . ?
H18B C18 H18C 109.5 . . ?
C17 C19 H19A 109.5 . . ?
C17 C19 H19B 109.5 . . ?
H19A C19 H19B 109.5 . . ?
C17 C19 H19C 109.5 . . ?
H19A C19 H19C 109.5 . . ?
H19B C19 H19C 109.5 . . ?
C17 C20 H20A 109.5 . . ?
C17 C20 H20B 109.5 . . ?
H20A C20 H20B 109.5 . . ?
C17 C20 H20C 109.5 . . ?
H20A C20 H20C 109.5 . . ?
H20B C20 H20C 109.5 . . ?
N4 C21 Pd4 176.01(19) . . ?
N4 C22 C23 107.75(19) . . ?
N4 C22 C25 108.14(19) . . ?
C23 C22 C25 110.9(2) . . ?
N4 C22 C24 107.26(19) . . ?
C23 C22 C24 111.7(2) . . ?
C25 C22 C24 110.9(2) . . ?
C22 C23 H23A 109.5 . . ?
C22 C23 H23B 109.5 . . ?
H23A C23 H23B 109.5 . . ?
C22 C23 H23C 109.5 . . ?
H23A C23 H23C 109.5 . . ?
H23B C23 H23C 109.5 . . ?
C22 C24 H24A 109.5 . . ?
C22 C24 H24B 109.5 . . ?
H24A C24 H24B 109.5 . . ?
C22 C24 H24C 109.5 . . ?
H24A C24 H24C 109.5 . . ?
H24B C24 H24C 109.5 . . ?
C22 C25 H25A 109.5 . . ?
C22 C25 H25B 109.5 . . ?
H25A C25 H25B 109.5 . . ?
C22 C25 H25C 109.5 . . ?
H25A C25 H25C 109.5 . . ?
H25B C25 H25C 109.5 . . ?
Sn1 C26 H26A 109.5 . . ?
Sn1 C26 H26B 109.5 . . ?
H26A C26 H26B 109.5 . . ?
Sn1 C26 H26C 109.5 . . ?
H26A C26 H26C 109.5 . . ?
H26B C26 H26C 109.5 . . ?
Sn1 C27 H27A 109.5 . . ?
Sn1 C27 H27B 109.5 . . ?
H27A C27 H27B 109.5 . . ?
Sn1 C27 H27C 109.5 . . ?
H27A C27 H27C 109.5 . . ?
H27B C27 H27C 109.5 . . ?
Sn2 C28 H28A 109.5 . . ?
Sn2 C28 H28B 109.5 . . ?
H28A C28 H28B 109.5 . . ?
Sn2 C28 H28C 109.5 . . ?
H28A C28 H28C 109.5 . . ?
H28B C28 H28C 109.5 . . ?
Sn2 C29 H29A 109.5 . . ?
Sn2 C29 H29B 109.5 . . ?
H29A C29 H29B 109.5 . . ?
Sn2 C29 H29C 109.5 . . ?
H29A C29 H29C 109.5 . . ?
H29B C29 H29C 109.5 . . ?
C42 C30 C41 151.3(14) . . ?
C42 C30 C31 144.0(10) . . ?
C41 C30 C31 8.5(8) . . ?
C42 C30 C35 26.9(8) . . ?
C41 C30 C35 124.5(10) . . ?
C31 C30 C35 117.2(5) . . ?
C42 C30 C43 31.6(8) . . ?
C41 C30 C43 120.0(9) . . ?
C31 C30 C43 112.4(4) . . ?
C35 C30 C43 5.5(4) . . ?
C42 C30 C40 121.6(9) . . ?
C41 C30 C40 29.8(8) . . ?
C31 C30 C40 22.6(4) . . ?
C35 C30 C40 94.7(5) . . ?
C43 C30 C40 90.1(4) . . ?
C41 C31 C40 128.9(13) . . ?
C41 C31 C30 9.6(9) . . ?
C40 C31 C30 121.5(9) . . ?
C41 C31 C32 132.0(11) . . ?
C40 C31 C32 7.8(8) . . ?
C30 C31 C32 123.7(5) . . ?
C41 C31 C42 20.8(9) . . ?
C40 C31 C42 109.7(8) . . ?
C30 C31 C42 11.9(3) . . ?
C32 C31 C42 111.8(5) . . ?
C39 C32 C31 123.5(7) . . ?
C39 C32 C33 8.4(6) . . ?
C31 C32 C33 117.0(6) . . ?
C39 C32 C41 108.5(7) . . ?
C31 C32 C41 15.0(4) . . ?
C33 C32 C41 102.1(5) . . ?
C38 C33 C34 7.4(6) . . ?
C38 C33 C32 129.0(8) . . ?
C34 C33 C32 121.7(6) . . ?
C38 C33 C37 116.4(8) . . ?
C34 C33 C37 123.8(8) . . ?
C32 C33 C37 114.5(7) . . ?
C38 C33 C36 140.2(9) . . ?
C34 C33 C36 147.1(8) . . ?
C32 C33 C36 90.3(6) . . ?
C37 C33 C36 26.0(4) . . ?
C38 C33 C40 113.8(7) . . ?
C34 C33 C40 106.4(6) . . ?
C32 C33 C40 15.6(4) . . ?
C37 C33 C40 129.8(8) . . ?
C36 C33 C40 104.9(7) . . ?
C43 C34 C33 136.8(8) . . ?
C43 C34 C35 20.0(5) . . ?
C33 C34 C35 117.7(7) . . ?
C43 C34 C39 127.7(7) . . ?
C33 C34 C39 10.2(4) . . ?
C35 C34 C39 108.2(6) . . ?
C43 C35 C42 168.3(18) . . ?
C43 C35 C34 40.6(11) . . ?
C42 C35 C34 143.8(10) . . ?
C43 C35 C30 160.0(15) . . ?
C42 C35 C30 21.3(6) . . ?
C34 C35 C30 122.6(7) . . ?
C43 C35 C38 49.8(11) . . ?
C42 C35 C38 134.2(9) . . ?
C34 C35 C38 9.6(4) . . ?
C30 C35 C38 113.0(6) . . ?
C43 C35 C41 143.7(14) . . ?
C42 C35 C41 39.5(6) . . ?
C34 C35 C41 104.5(6) . . ?
C30 C35 C41 18.2(3) . . ?
C38 C35 C41 95.0(5) . . ?
C37 C36 C39 87.8(14) . . ?
C37 C36 C33 72.2(13) . . ?
C39 C36 C33 15.7(3) . . ?
C36 C37 C33 81.7(13) . . ?
C36 C37 C39 67.0(13) . . ?
C33 C37 C39 15.0(3) . . ?
C33 C38 C39 11.0(6) . . ?
C33 C38 C43 136.8(8) . . ?
C39 C38 C43 126.7(6) . . ?
C33 C38 C35 120.0(7) . . ?
C39 C38 C35 109.7(5) . . ?
C43 C38 C35 17.1(3) . . ?
C32 C39 C40 18.9(6) . . ?
C32 C39 C38 131.9(8) . . ?
C40 C39 C38 114.7(7) . . ?
C32 C39 C36 112.4(8) . . ?
C40 C39 C36 130.1(8) . . ?
C38 C39 C36 115.2(7) . . ?
C32 C39 C37 134.3(8) . . ?
C40 C39 C37 153.2(8) . . ?
C38 C39 C37 91.1(6) . . ?
C36 C39 C37 25.3(4) . . ?
C32 C39 C34 124.3(7) . . ?
C40 C39 C34 106.7(7) . . ?
C38 C39 C34 8.1(4) . . ?
C36 C39 C34 123.1(7) . . ?
C37 C39 C34 99.2(6) . . ?
C31 C40 C39 142.4(11) . . ?
C31 C40 C41 21.2(6) . . ?
C39 C40 C41 122.5(9) . . ?
C31 C40 C33 132.5(10) . . ?
C39 C40 C33 9.9(4) . . ?
C41 C40 C33 112.9(8) . . ?
C31 C40 C30 35.9(6) . . ?
C39 C40 C30 107.5(7) . . ?
C41 C40 C30 15.1(4) . . ?
C33 C40 C30 97.9(6) . . ?
C31 C41 C30 161.9(16) . . ?
C31 C41 C42 149.5(12) . . ?
C30 C41 C42 13.9(7) . . ?
C31 C41 C40 29.9(8) . . ?
C30 C41 C40 135.1(11) . . ?
C42 C41 C40 121.3(8) . . ?
C31 C41 C32 33.0(8) . . ?
C30 C41 C32 130.8(10) . . ?
C42 C41 C32 117.2(6) . . ?
C40 C41 C32 5.8(5) . . ?
C31 C41 C35 126.7(11) . . ?
C30 C41 C35 37.3(7) . . ?
C42 C41 C35 23.4(4) . . ?
C40 C41 C35 97.9(6) . . ?
C32 C41 C35 93.9(5) . . ?
C30 C42 C35 131.8(13) . . ?
C30 C42 C41 14.8(7) . . ?
C35 C42 C41 117.1(9) . . ?
C30 C42 C43 133.3(10) . . ?
C35 C42 C43 4.5(7) . . ?
C41 C42 C43 118.8(7) . . ?
C30 C42 C31 24.1(7) . . ?
C35 C42 C31 107.8(8) . . ?
C41 C42 C31 9.7(4) . . ?
C43 C42 C31 109.3(5) . . ?
C35 C43 C34 119.4(15) . . ?
C35 C43 C42 7.1(11) . . ?
C34 C43 C42 122.7(8) . . ?
C35 C43 C38 113.1(13) . . ?
C34 C43 C38 7.3(6) . . ?
C42 C43 C38 116.0(6) . . ?
C35 C43 C30 14.5(11) . . ?
C34 C43 C30 107.8(6) . . ?
C42 C43 C30 15.0(3) . . ?
C38 C43 C30 101.0(5) . . ?

loop_
_geom_bond_atom_site_label_1
_geom_bond_atom_site_label_2
_geom_bond_distance
_geom_bond_site_symmetry_2
_geom_bond_publ_flag
Sn1 C26 2.171(2) . ?
Sn1 C27 2.191(2) . ?
Sn1 Pd1 2.62149(13) . ?
Sn1 Pd3 2.6587(2) . ?
Sn1 Pd2 2.82997(19) 3_665 ?
Sn1 Pd4 3.1893(2) 3_665 ?
Sn2 C28 2.177(2) . ?
Sn2 C29 2.184(2) . ?
Sn2 Pd1 2.60675(13) . ?
Sn2 Pd4 2.7027(2) . ?
Sn2 Pd2 2.7980(2) 3_665 ?
Sn2 Pd3 3.18305(19) 3_665 ?
Pd1 Pd3 2.76503(15) 3_665 ?
Pd1 Pd3 2.76509(15) . ?
Pd1 Pd4 2.77124(15) 3_665 ?
Pd1 Pd4 2.77128(15) . ?
Pd1 Pd2 2.80050(15) . ?
Pd1 Pd2 2.80054(15) 3_665 ?
Pd2 C1 1.983(2) . ?
Pd2 C16 2.178(2) . ?
Pd2 C6 2.303(2) . ?
Pd2 Pd4 2.6907(2) . ?
Pd2 Pd3 2.7121(2) . ?
Pd3 C11 1.954(2) . ?
Pd3 C6 2.040(2) . ?
Pd4 C21 1.947(2) . ?
Pd4 C16 2.074(2) . ?
N1 C1 1.153(3) . ?
N1 C2 1.447(3) . ?
N2 C6 1.173(3) . ?
N2 C7 1.465(3) . ?
N3 C11 1.151(3) . ?
N3 C12 1.453(3) . ?
N4 C21 1.156(3) . ?
N4 C22 1.452(3) . ?
N5 C16 1.187(3) . ?
N5 C17 1.457(3) . ?
C2 C4 1.511(4) . ?
C2 C5 1.514(5) . ?
C2 C3 1.519(5) . ?
C3 H3A 0.9600 . ?
C3 H3B 0.9600 . ?
C3 H3C 0.9600 . ?
C4 H4A 0.9600 . ?
C4 H4B 0.9600 . ?
C4 H4C 0.9600 . ?
C5 H5A 0.9600 . ?
C5 H5B 0.9600 . ?
C5 H5C 0.9600 . ?
C7 C9 1.517(4) . ?
C7 C8 1.520(4) . ?
C7 C10 1.521(4) . ?
C8 H8A 0.9600 . ?
C8 H8B 0.9600 . ?
C8 H8C 0.9600 . ?
C9 H9A 0.9600 . ?
C9 H9B 0.9600 . ?
C9 H9C 0.9600 . ?
C10 H10A 0.9600 . ?
C10 H10B 0.9600 . ?
C10 H10C 0.9600 . ?
C12 C13 1.516(3) . ?
C12 C15 1.521(3) . ?
C12 C14 1.525(3) . ?
C13 H13A 0.9600 . ?
C13 H13B 0.9600 . ?
C13 H13C 0.9600 . ?
C14 H14A 0.9600 . ?
C14 H14B 0.9600 . ?
C14 H14C 0.9600 . ?
C15 H15A 0.9600 . ?
C15 H15B 0.9600 . ?
C15 H15C 0.9600 . ?
C17 C20 1.494(4) . ?
C17 C19 1.510(4) . ?
C17 C18 1.536(4) . ?
C18 H18A 0.9600 . ?
C18 H18B 0.9600 . ?
C18 H18C 0.9600 . ?
C19 H19A 0.9600 . ?
C19 H19B 0.9600 . ?
C19 H19C 0.9600 . ?
C20 H20A 0.9600 . ?
C20 H20B 0.9600 . ?
C20 H20C 0.9600 . ?
C22 C23 1.514(3) . ?
C22 C25 1.520(3) . ?
C22 C24 1.521(3) . ?
C23 H23A 0.9600 . ?
C23 H23B 0.9600 . ?
C23 H23C 0.9600 . ?
C24 H24A 0.9600 . ?
C24 H24B 0.9600 . ?
C24 H24C 0.9600 . ?
C25 H25A 0.9600 . ?
C25 H25B 0.9600 . ?
C25 H25C 0.9600 . ?
C26 H26A 0.9600 . ?
C26 H26B 0.9600 . ?
C26 H26C 0.9600 . ?
C27 H27A 0.9600 . ?
C27 H27B 0.9600 . ?
C27 H27C 0.9600 . ?
C28 H28A 0.9600 . ?
C28 H28B 0.9600 . ?
C28 H28C 0.9600 . ?
C29 H29A 0.9600 . ?
C29 H29B 0.9600 . ?
C29 H29C 0.9600 . ?
C30 C42 0.692(7) . ?
C30 C41 0.732(9) . ?
C30 C31 1.367(8) . ?
C30 C35 1.420(10) . ?
C30 C43 1.941(9) . ?
C30 C40 1.988(12) . ?
C31 C41 0.652(9) . ?
C31 C40 0.897(10) . ?
C31 C32 1.372(9) . ?
C31 C42 1.969(9) . ?
C32 C39 1.055(9) . ?
C32 C33 1.450(10) . ?
C32 C41 1.872(11) . ?
C33 C38 0.992(9) . ?
C33 C34 1.370(10) . ?
C33 C37 1.545(12) . ?
C33 C36 1.605(12) . ?
C33 C40 1.709(13) . ?
C34 C43 1.040(9) . ?
C34 C35 1.392(11) . ?
C34 C39 1.710(10) . ?
C35 C43 0.545(9) . ?
C35 C42 0.861(9) . ?
C35 C38 1.707(11) . ?
C35 C41 1.931(12) . ?
C36 C37 0.712(12) . ?
C36 C39 1.535(12) . ?
C37 C39 1.667(12) . ?
C38 C39 1.365(9) . ?
C38 C43 1.417(9) . ?
C39 C40 1.362(13) . ?
C40 C41 1.401(13) . ?
C41 C42 1.380(11) . ?
C42 C43 1.399(10) . ?

loop_
_geom_torsion_atom_site_label_1
_geom_torsion_atom_site_label_2
_geom_torsion_atom_site_label_3
_geom_torsion_atom_site_label_4
_geom_torsion
_geom_torsion_site_symmetry_1
_geom_torsion_site_symmetry_2
_geom_torsion_site_symmetry_3
_geom_torsion_site_symmetry_4
_geom_torsion_publ_flag
C7 N2 C6 Pd3 -176.5(3) . . . . ?
C7 N2 C6 Pd2 2.3(6) . . . . ?
C6 N2 C7 C9 -75.3(5) . . . . ?
C6 N2 C7 C8 44.5(5) . . . . ?
C6 N2 C7 C10 164.8(4) . . . . ?
C17 N5 C16 Pd4 13.4(6) . . . . ?
C17 N5 C16 Pd2 178.1(2) . . . . ?
C16 N5 C17 C20 174.0(4) . . . . ?
C16 N5 C17 C19 -64.1(4) . . . . ?
C16 N5 C17 C18 52.7(4) . . . . ?
C42 C30 C31 C41 152(6) . . . . ?
C35 C30 C31 C41 150(5) . . . . ?
C43 C30 C31 C41 153(5) . . . . ?
C40 C30 C31 C41 143(6) . . . . ?
C42 C30 C31 C40 9(2) . . . . ?
C41 C30 C31 C40 -143(6) . . . . ?
C35 C30 C31 C40 7.5(12) . . . . ?
C43 C30 C31 C40 10.5(11) . . . . ?
C42 C30 C31 C32 0.6(19) . . . . ?
C41 C30 C31 C32 -152(5) . . . . ?
C35 C30 C31 C32 -1.4(9) . . . . ?
C43 C30 C31 C32 1.6(8) . . . . ?
C40 C30 C31 C32 -8.9(10) . . . . ?
C41 C30 C31 C42 -152(6) . . . . ?
C35 C30 C31 C42 -2.0(14) . . . . ?
C43 C30 C31 C42 1.1(14) . . . . ?
C40 C30 C31 C42 -9(2) . . . . ?
C41 C31 C32 C39 -0.8(18) . . . . ?
C40 C31 C32 C39 -71(6) . . . . ?
C30 C31 C32 C39 5.3(11) . . . . ?
C42 C31 C32 C39 5.4(10) . . . . ?
C41 C31 C32 C33 -7.0(16) . . . . ?
C40 C31 C32 C33 -77(6) . . . . ?
C30 C31 C32 C33 -0.9(9) . . . . ?
C42 C31 C32 C33 -0.8(7) . . . . ?
C40 C31 C32 C41 -70(6) . . . . ?
C30 C31 C32 C41 6.1(12) . . . . ?
C42 C31 C32 C41 6.2(12) . . . . ?
C39 C32 C33 C38 -140(4) . . . . ?
C31 C32 C33 C38 1.7(12) . . . . ?
C41 C32 C33 C38 -0.2(11) . . . . ?
C39 C32 C33 C34 -139(4) . . . . ?
C31 C32 C33 C34 3.0(10) . . . . ?
C41 C32 C33 C34 1.1(8) . . . . ?
C39 C32 C33 C37 43(4) . . . . ?
C31 C32 C33 C37 -175.3(6) . . . . ?
C41 C32 C33 C37 -177.2(6) . . . . ?
C39 C32 C33 C36 33(4) . . . . ?
C31 C32 C33 C36 174.8(6) . . . . ?
C41 C32 C33 C36 173.0(5) . . . . ?
C39 C32 C33 C40 -127(4) . . . . ?
C31 C32 C33 C40 15.0(16) . . . . ?
C41 C32 C33 C40 13.1(17) . . . . ?
C38 C33 C34 C43 162(5) . . . . ?
C32 C33 C34 C43 -9.7(15) . . . . ?
C37 C33 C34 C43 168.5(10) . . . . ?
C36 C33 C34 C43 -174.6(11) . . . . ?
C40 C33 C34 C43 -13.1(13) . . . . ?
C38 C33 C34 C35 169(5) . . . . ?
C32 C33 C34 C35 -2.5(10) . . . . ?
C37 C33 C34 C35 175.7(7) . . . . ?
C36 C33 C34 C35 -167.4(11) . . . . ?
C40 C33 C34 C35 -5.8(9) . . . . ?
C38 C33 C34 C39 -168(5) . . . . ?
C32 C33 C34 C39 20(2) . . . . ?
C37 C33 C34 C39 -162(3) . . . . ?
C36 C33 C34 C39 -145(3) . . . . ?
C40 C33 C34 C39 16(2) . . . . ?
C33 C34 C35 C43 -165.4(17) . . . . ?
C39 C34 C35 C43 -169.4(17) . . . . ?
C43 C34 C35 C42 163(3) . . . . ?
C33 C34 C35 C42 -2.8(19) . . . . ?
C39 C34 C35 C42 -6.8(18) . . . . ?
C43 C34 C35 C30 165(2) . . . . ?
C33 C34 C35 C30 0.0(11) . . . . ?
C39 C34 C35 C30 -4.0(9) . . . . ?
C43 C34 C35 C38 161(3) . . . . ?
C33 C34 C35 C38 -5(2) . . . . ?
C39 C34 C35 C38 -9(2) . . . . ?
C43 C34 C35 C41 167.6(19) . . . . ?
C33 C34 C35 C41 2.3(8) . . . . ?
C39 C34 C35 C41 -1.7(7) . . . . ?
C42 C30 C35 C43 -147(5) . . . . ?
C41 C30 C35 C43 36(5) . . . . ?
C31 C30 C35 C43 31(5) . . . . ?
C40 C30 C35 C43 34(4) . . . . ?
C41 C30 C35 C42 -177(2) . . . . ?
C31 C30 C35 C42 177.4(18) . . . . ?
C43 C30 C35 C42 147(5) . . . . ?
C40 C30 C35 C42 -179.7(18) . . . . ?
C42 C30 C35 C34 -175.4(19) . . . . ?
C41 C30 C35 C34 7.1(15) . . . . ?
C31 C30 C35 C34 2.0(10) . . . . ?
C43 C30 C35 C34 -29(4) . . . . ?
C40 C30 C35 C34 4.8(8) . . . . ?
C42 C30 C35 C38 -174.6(18) . . . . ?
C41 C30 C35 C38 8.0(13) . . . . ?
C31 C30 C35 C38 2.8(8) . . . . ?
C43 C30 C35 C38 -28(4) . . . . ?
C40 C30 C35 C38 5.7(6) . . . . ?
C42 C30 C35 C41 177(2) . . . . ?
C31 C30 C35 C41 -5.1(10) . . . . ?
C43 C30 C35 C41 -36(5) . . . . ?
C40 C30 C35 C41 -2.3(10) . . . . ?
C38 C33 C36 C37 -29.0(19) . . . . ?
C34 C33 C36 C37 -34(2) . . . . ?
C32 C33 C36 C37 159.3(13) . . . . ?
C40 C33 C36 C37 164.8(13) . . . . ?
C38 C33 C36 C39 160(3) . . . . ?
C34 C33 C36 C39 156(2) . . . . ?
C32 C33 C36 C39 -11.6(14) . . . . ?
C37 C33 C36 C39 -171(2) . . . . ?
C40 C33 C36 C39 -6.1(14) . . . . ?
C39 C36 C37 C33 2.5(6) . . . . ?
C33 C36 C37 C39 -2.5(6) . . . . ?
C38 C33 C37 C36 159.7(14) . . . . ?
C34 C33 C37 C36 158.8(13) . . . . ?
C32 C33 C37 C36 -22.8(15) . . . . ?
C40 C33 C37 C36 -19.3(16) . . . . ?
C38 C33 C37 C39 169(2) . . . . ?
C34 C33 C37 C39 168(2) . . . . ?
C32 C33 C37 C39 -14.1(13) . . . . ?
C36 C33 C37 C39 9(2) . . . . ?
C40 C33 C37 C39 -10.5(13) . . . . ?
C34 C33 C38 C39 13(6) . . . . ?
C32 C33 C38 C39 22(3) . . . . ?
C37 C33 C38 C39 -161(4) . . . . ?
C36 C33 C38 C39 -147(4) . . . . ?
C40 C33 C38 C39 18(3) . . . . ?
C34 C33 C38 C43 -13(4) . . . . ?
C32 C33 C38 C43 -4.1(16) . . . . ?
C37 C33 C38 C43 172.8(8) . . . . ?
C36 C33 C38 C43 -173.4(9) . . . . ?
C40 C33 C38 C43 -8.0(14) . . . . ?
C34 C33 C38 C35 -9(4) . . . . ?
C32 C33 C38 C35 0.0(13) . . . . ?
C37 C33 C38 C35 177.0(6) . . . . ?
C36 C33 C38 C35 -169.3(9) . . . . ?
C40 C33 C38 C35 -3.8(10) . . . . ?
C43 C35 C38 C33 -170.3(16) . . . . ?
C42 C35 C38 C33 -5.1(16) . . . . ?
C34 C35 C38 C33 173(3) . . . . ?
C30 C35 C38 C33 -2.4(10) . . . . ?
C41 C35 C38 C33 0.1(9) . . . . ?
C43 C35 C38 C39 -174.6(15) . . . . ?
C42 C35 C38 C39 -9.5(14) . . . . ?
C34 C35 C38 C39 169(3) . . . . ?
C30 C35 C38 C39 -6.7(8) . . . . ?
C41 C35 C38 C39 -4.3(6) . . . . ?
C42 C35 C38 C43 165(2) . . . . ?
C34 C35 C38 C43 -16(3) . . . . ?
C30 C35 C38 C43 167.9(18) . . . . ?
C41 C35 C38 C43 170.4(17) . . . . ?
C31 C32 C39 C40 15.1(17) . . . . ?
C33 C32 C39 C40 56(5) . . . . ?
C41 C32 C39 C40 14.9(18) . . . . ?
C31 C32 C39 C38 -12.2(14) . . . . ?
C33 C32 C39 C38 29(3) . . . . ?
C41 C32 C39 C38 -12.4(12) . . . . ?
C31 C32 C39 C36 176.7(7) . . . . ?
C33 C32 C39 C36 -142(4) . . . . ?
C41 C32 C39 C36 176.5(6) . . . . ?
C31 C32 C39 C37 -168.1(8) . . . . ?
C33 C32 C39 C37 -127(4) . . . . ?
C41 C32 C39 C37 -168.3(8) . . . . ?
C31 C32 C39 C34 -8.4(12) . . . . ?
C33 C32 C39 C34 33(4) . . . . ?
C41 C32 C39 C34 -8.6(10) . . . . ?
C33 C38 C39 C32 -147(4) . . . . ?
C43 C38 C39 C32 10.5(14) . . . . ?
C35 C38 C39 C32 12.5(12) . . . . ?
C33 C38 C39 C40 -157(4) . . . . ?
C43 C38 C39 C40 1.1(11) . . . . ?
C35 C38 C39 C40 3.1(9) . . . . ?
C33 C38 C39 C36 24(3) . . . . ?
C43 C38 C39 C36 -178.6(7) . . . . ?
C35 C38 C39 C36 -176.6(6) . . . . ?
C33 C38 C39 C37 16(3) . . . . ?
C43 C38 C39 C37 173.5(7) . . . . ?
C35 C38 C39 C37 175.5(6) . . . . ?
C33 C38 C39 C34 -170(5) . . . . ?
C43 C38 C39 C34 -13(3) . . . . ?
C35 C38 C39 C34 -11(3) . . . . ?
C37 C36 C39 C32 153.9(14) . . . . ?
C33 C36 C39 C32 163(2) . . . . ?
C37 C36 C39 C40 161.6(13) . . . . ?
C33 C36 C39 C40 170(2) . . . . ?
C37 C36 C39 C38 -18.7(15) . . . . ?
C33 C36 C39 C38 -10.1(13) . . . . ?
C33 C36 C39 C37 9(2) . . . . ?
C37 C36 C39 C34 -21.1(16) . . . . ?
C33 C36 C39 C34 -12.4(13) . . . . ?
C36 C37 C39 C32 -34.6(18) . . . . ?
C33 C37 C39 C32 155(2) . . . . ?
C36 C37 C39 C40 -32(2) . . . . ?
C33 C37 C39 C40 157(3) . . . . ?
C36 C37 C39 C38 163.1(14) . . . . ?
C33 C37 C39 C38 -7.4(14) . . . . ?
C33 C37 C39 C36 -171(2) . . . . ?
C36 C37 C39 C34 162.2(13) . . . . ?
C33 C37 C39 C34 -8.3(14) . . . . ?
C43 C34 C39 C32 3.2(13) . . . . ?
C33 C34 C39 C32 -152(3) . . . . ?
C35 C34 C39 C32 7.8(10) . . . . ?
C43 C34 C39 C40 -4.5(11) . . . . ?
C33 C34 C39 C40 -159(3) . . . . ?
C35 C34 C39 C40 0.1(8) . . . . ?
C43 C34 C39 C38 163(4) . . . . ?
C33 C34 C39 C38 8(4) . . . . ?
C35 C34 C39 C38 167(3) . . . . ?
C43 C34 C39 C36 177.7(9) . . . . ?
C33 C34 C39 C36 23(2) . . . . ?
C35 C34 C39 C36 -177.8(7) . . . . ?
C43 C34 C39 C37 168.7(9) . . . . ?
C33 C34 C39 C37 14(2) . . . . ?
C35 C34 C39 C37 173.3(6) . . . . ?
C41 C31 C40 C39 -25(3) . . . . ?
C30 C31 C40 C39 -17(2) . . . . ?
C32 C31 C40 C39 91(6) . . . . ?
C42 C31 C40 C39 -15(2) . . . . ?
C30 C31 C40 C41 7.4(12) . . . . ?
C32 C31 C40 C41 116(6) . . . . ?
C42 C31 C40 C41 9.5(13) . . . . ?
C41 C31 C40 C33 -26(2) . . . . ?
C30 C31 C40 C33 -18.2(17) . . . . ?
C32 C31 C40 C33 91(6) . . . . ?
C42 C31 C40 C33 -16.1(15) . . . . ?
C41 C31 C40 C30 -7.4(12) . . . . ?
C32 C31 C40 C30 109(6) . . . . ?
C42 C31 C40 C30 2.1(5) . . . . ?
C32 C39 C40 C31 -147(3) . . . . ?
C38 C39 C40 C31 11(2) . . . . ?
C36 C39 C40 C31 -169.4(15) . . . . ?
C37 C39 C40 C31 -152.1(16) . . . . ?
C34 C39 C40 C31 13(2) . . . . ?
C32 C39 C40 C41 -157(3) . . . . ?
C38 C39 C40 C41 0.6(12) . . . . ?
C36 C39 C40 C41 -179.7(8) . . . . ?
C37 C39 C40 C41 -162.4(13) . . . . ?
C34 C39 C40 C41 2.6(11) . . . . ?
C32 C39 C40 C33 -143(3) . . . . ?
C38 C39 C40 C33 15(2) . . . . ?
C36 C39 C40 C33 -165(3) . . . . ?
C37 C39 C40 C33 -148(4) . . . . ?
C34 C39 C40 C33 17(2) . . . . ?
C32 C39 C40 C30 -157(2) . . . . ?
C38 C39 C40 C30 0.5(9) . . . . ?
C36 C39 C40 C30 -179.9(7) . . . . ?
C37 C39 C40 C30 -162.6(14) . . . . ?
C34 C39 C40 C30 2.5(8) . . . . ?
C38 C33 C40 C31 17.3(17) . . . . ?
C34 C33 C40 C31 18.0(15) . . . . ?
C32 C33 C40 C31 -151(3) . . . . ?
C37 C33 C40 C31 -163.7(12) . . . . ?
C36 C33 C40 C31 -172.3(13) . . . . ?
C38 C33 C40 C39 -159(3) . . . . ?
C34 C33 C40 C39 -159(3) . . . . ?
C32 C33 C40 C39 32(3) . . . . ?
C37 C33 C40 C39 20(2) . . . . ?
C36 C33 C40 C39 11(3) . . . . ?
C38 C33 C40 C41 7.5(11) . . . . ?
C34 C33 C40 C41 8.2(9) . . . . ?
C32 C33 C40 C41 -161(2) . . . . ?
C37 C33 C40 C41 -173.5(8) . . . . ?
C36 C33 C40 C41 177.9(7) . . . . ?
C38 C33 C40 C30 6.7(9) . . . . ?
C34 C33 C40 C30 7.3(7) . . . . ?
C32 C33 C40 C30 -162(2) . . . . ?
C37 C33 C40 C30 -174.3(7) . . . . ?
C36 C33 C40 C30 177.1(6) . . . . ?
C40 C31 C41 C30 42(6) . . . . ?
C32 C31 C41 C30 32(6) . . . . ?
C42 C31 C41 C30 16(3) . . . . ?
C40 C31 C41 C42 26(3) . . . . ?
C30 C31 C41 C42 -16(3) . . . . ?
C32 C31 C41 C42 16(3) . . . . ?
C30 C31 C41 C40 -42(6) . . . . ?
C32 C31 C41 C40 -9.4(11) . . . . ?
C42 C31 C41 C40 -26(3) . . . . ?
C40 C31 C41 C32 9.4(11) . . . . ?
C30 C31 C41 C32 -32(6) . . . . ?
C42 C31 C41 C32 -16(3) . . . . ?
C40 C31 C41 C35 18(2) . . . . ?
C30 C31 C41 C35 -24(4) . . . . ?
C32 C31 C41 C35 8(2) . . . . ?
C42 C31 C41 C35 -8.2(14) . . . . ?
C42 C30 C41 C31 -35(7) . . . . ?
C35 C30 C41 C31 -33(6) . . . . ?
C43 C30 C41 C31 -29(6) . . . . ?
C40 C30 C41 C31 -28(4) . . . . ?
C31 C30 C41 C42 35(7) . . . . ?
C35 C30 C41 C42 2(2) . . . . ?
C43 C30 C41 C42 6(2) . . . . ?
C40 C30 C41 C42 7(4) . . . . ?
C42 C30 C41 C40 -7(4) . . . . ?
C31 C30 C41 C40 28(4) . . . . ?
C35 C30 C41 C40 -5(2) . . . . ?
C43 C30 C41 C40 -0.8(19) . . . . ?
C42 C30 C41 C32 -12(4) . . . . ?
C31 C30 C41 C32 23(4) . . . . ?
C35 C30 C41 C32 -9.9(18) . . . . ?
C43 C30 C41 C32 -6.2(16) . . . . ?
C40 C30 C41 C32 -5.4(8) . . . . ?
C42 C30 C41 C35 -2(2) . . . . ?
C31 C30 C41 C35 33(6) . . . . ?
C43 C30 C41 C35 3.7(5) . . . . ?
C40 C30 C41 C35 5(2) . . . . ?
C39 C40 C41 C31 162(2) . . . . ?
C33 C40 C41 C31 159.8(19) . . . . ?
C30 C40 C41 C31 163(3) . . . . ?
C31 C40 C41 C30 -163(3) . . . . ?
C39 C40 C41 C30 -1(2) . . . . ?
C33 C40 C41 C30 -3.2(18) . . . . ?
C31 C40 C41 C42 -165(2) . . . . ?
C39 C40 C41 C42 -2.6(14) . . . . ?
C33 C40 C41 C42 -5.2(11) . . . . ?
C30 C40 C41 C42 -1.9(11) . . . . ?
C31 C40 C41 C32 -119(6) . . . . ?
C39 C40 C41 C32 44(5) . . . . ?
C33 C40 C41 C32 41(5) . . . . ?
C30 C40 C41 C32 44(6) . . . . ?
C31 C40 C41 C35 -165.8(18) . . . . ?
C39 C40 C41 C35 -3.4(10) . . . . ?
C33 C40 C41 C35 -6.0(8) . . . . ?
C30 C40 C41 C35 -2.8(13) . . . . ?
C39 C32 C41 C31 179.3(16) . . . . ?
C33 C32 C41 C31 173.6(15) . . . . ?
C39 C32 C41 C30 11.9(15) . . . . ?
C31 C32 C41 C30 -167(2) . . . . ?
C33 C32 C41 C30 6.2(14) . . . . ?
C39 C32 C41 C42 8.6(9) . . . . ?
C31 C32 C41 C42 -170.7(18) . . . . ?
C33 C32 C41 C42 2.9(8) . . . . ?
C39 C32 C41 C40 -127(6) . . . . ?
C31 C32 C41 C40 53(5) . . . . ?
C33 C32 C41 C40 -133(6) . . . . ?
C39 C32 C41 C35 5.9(7) . . . . ?
C31 C32 C41 C35 -173.4(16) . . . . ?
C33 C32 C41 C35 0.2(6) . . . . ?
C41 C30 C42 C35 4(4) . . . . ?
C31 C30 C42 C35 -4(3) . . . . ?
C43 C30 C42 C35 -5.8(9) . . . . ?
C40 C30 C42 C35 0(2) . . . . ?
C31 C30 C42 C41 -8.3(18) . . . . ?
C35 C30 C42 C41 -4(4) . . . . ?
C43 C30 C42 C41 -10(4) . . . . ?
C40 C30 C42 C41 -4(2) . . . . ?
C41 C30 C42 C43 10(4) . . . . ?
C31 C30 C42 C43 2(3) . . . . ?
C35 C30 C42 C43 5.8(9) . . . . ?
C40 C30 C42 C43 6.1(18) . . . . ?
C41 C30 C42 C31 8.3(18) . . . . ?
C35 C30 C42 C31 4(3) . . . . ?
C43 C30 C42 C31 -2(3) . . . . ?
C40 C30 C42 C31 4.2(9) . . . . ?
C43 C35 C42 C30 112(9) . . . . ?
C34 C35 C42 C30 7(3) . . . . ?
C38 C35 C42 C30 7(2) . . . . ?
C41 C35 C42 C30 -1.3(11) . . . . ?
C43 C35 C42 C41 113(9) . . . . ?
C34 C35 C42 C41 8(2) . . . . ?
C30 C35 C42 C41 1.3(11) . . . . ?
C38 C35 C42 C41 8.2(16) . . . . ?
C34 C35 C42 C43 -105(9) . . . . ?
C30 C35 C42 C43 -112(9) . . . . ?
C38 C35 C42 C43 -105(9) . . . . ?
C41 C35 C42 C43 -113(9) . . . . ?
C43 C35 C42 C31 110(9) . . . . ?
C34 C35 C42 C31 4.8(18) . . . . ?
C30 C35 C42 C31 -1.7(12) . . . . ?
C38 C35 C42 C31 5.3(14) . . . . ?
C41 C35 C42 C31 -2.9(5) . . . . ?
C31 C41 C42 C30 160(4) . . . . ?
C40 C41 C42 C30 174(3) . . . . ?
C32 C41 C42 C30 170(3) . . . . ?
C35 C41 C42 C30 176(3) . . . . ?
C31 C41 C42 C35 -17(3) . . . . ?
C30 C41 C42 C35 -176(3) . . . . ?
C40 C41 C42 C35 -2.1(14) . . . . ?
C32 C41 C42 C35 -6.8(12) . . . . ?
C31 C41 C42 C43 -12(3) . . . . ?
C30 C41 C42 C43 -172(3) . . . . ?
C40 C41 C42 C43 2.7(11) . . . . ?
C32 C41 C42 C43 -2.1(9) . . . . ?
C35 C41 C42 C43 4.7(8) . . . . ?
C30 C41 C42 C31 -160(4) . . . . ?
C40 C41 C42 C31 15(2) . . . . ?
C32 C41 C42 C31 10(2) . . . . ?
C35 C41 C42 C31 17(3) . . . . ?
C42 C35 C43 C34 -119(8) . . . . ?
C30 C35 C43 C34 -38(5) . . . . ?
C38 C35 C43 C34 -4.2(7) . . . . ?
C41 C35 C43 C34 -20(3) . . . . ?
C34 C35 C43 C42 119(8) . . . . ?
C30 C35 C43 C42 81(9) . . . . ?
C38 C35 C43 C42 115(9) . . . . ?
C41 C35 C43 C42 99(9) . . . . ?
C42 C35 C43 C38 -115(9) . . . . ?
C34 C35 C43 C38 4.2(7) . . . . ?
C30 C35 C43 C38 -34(5) . . . . ?
C41 C35 C43 C38 -16(3) . . . . ?
C42 C35 C43 C30 -81(9) . . . . ?
C34 C35 C43 C30 38(5) . . . . ?
C38 C35 C43 C30 34(5) . . . . ?
C41 C35 C43 C30 18(2) . . . . ?
C33 C34 C43 C35 19(2) . . . . ?
C39 C34 C43 C35 13(2) . . . . ?
C33 C34 C43 C42 11.6(15) . . . . ?
C35 C34 C43 C42 -7.4(12) . . . . ?
C39 C34 C43 C42 5.4(13) . . . . ?
C33 C34 C43 C38 -12(4) . . . . ?
C35 C34 C43 C38 -32(5) . . . . ?
C39 C34 C43 C38 -19(4) . . . . ?
C33 C34 C43 C30 9.7(13) . . . . ?
C35 C34 C43 C30 -9.4(13) . . . . ?
C39 C34 C43 C30 3.4(10) . . . . ?
C30 C42 C43 C35 -72(9) . . . . ?
C41 C42 C43 C35 -69(9) . . . . ?
C31 C42 C43 C35 -71(9) . . . . ?
C30 C42 C43 C34 -7.3(18) . . . . ?
C35 C42 C43 C34 65(9) . . . . ?
C41 C42 C43 C34 -4.3(12) . . . . ?
C31 C42 C43 C34 -6.5(10) . . . . ?
C30 C42 C43 C38 -4.0(16) . . . . ?
C35 C42 C43 C38 68(9) . . . . ?
C41 C42 C43 C38 -1.0(9) . . . . ?
C31 C42 C43 C38 -3.2(7) . . . . ?
C35 C42 C43 C30 72(9) . . . . ?
C41 C42 C43 C30 2.9(11) . . . . ?
C31 C42 C43 C30 0.8(11) . . . . ?
C33 C38 C43 C35 12(2) . . . . ?
C39 C38 C43 C35 6.3(17) . . . . ?
C33 C38 C43 C34 163(5) . . . . ?
C39 C38 C43 C34 157(5) . . . . ?
C35 C38 C43 C34 150(5) . . . . ?
C33 C38 C43 C42 5.1(13) . . . . ?
C39 C38 C43 C42 -0.9(10) . . . . ?
C35 C38 C43 C42 -7.2(12) . . . . ?
C33 C38 C43 C30 4.1(12) . . . . ?
C39 C38 C43 C30 -2.0(8) . . . . ?
C35 C38 C43 C30 -8.3(12) . . . . ?
